data_2227236
loop_
_publ_author_name
'Najafi, Ezzatollah'
'Amini, Mostafa M.'
'Ng, Seik Weng'

_publ_section_title
;
 8-Hydroxy-2-methylquinolinium
 dibromido(2-methylquinolin-8-olato-\k^2^<i>N</i>,<i>O</i>)zincate(II)
 methanol monosolvate
;
_journal_coeditor_code BT5354
_journal_issue 10
_journal_name_full 'Acta Crystallographica Section E'
_journal_page_first m1276
_journal_paper_doi 10.1107/S1600536810036706
_journal_volume 66
_journal_year 2010
_chemical_formula_iupac '(C10 H10 N O) [Zn Br2 (C10 H8 N O)], C H4 O'
_chemical_formula_moiety 'C10 H10 N O +, C10 H8 Br2 N O Zn -, C H4 O'
_chemical_formula_sum 'C21 H22 Br2 N2 O3 Zn'
_chemical_formula_weight 575.60
_chemical_name_systematic
;
8-Hydroxy-2-methylquinolinium
dibromido(2-methylquinolin-8-olato-\k^2^<i>N</i>,<i>O</i>)zincate(II)
methanol monosolvate
;
_space_group_IT_number 14
_symmetry_cell_setting monoclinic
_symmetry_space_group_name_Hall '-P 2yn'
_symmetry_space_group_name_H-M 'P 1 21/n 1'
_atom_sites_solution_hydrogens geom
_atom_sites_solution_primary direct
_atom_sites_solution_secondary difmap
_audit_creation_method SHELXL-97
_cell_angle_alpha 90.00
_cell_angle_beta 105.8150(10)
_cell_angle_gamma 90.00
_cell_formula_units_Z 4
_cell_length_a 9.9704(8)
_cell_length_b 13.9954(11)
_cell_length_c 15.8815(12)
_cell_measurement_reflns_used 6099
_cell_measurement_temperature 100(2)
_cell_measurement_theta_max 28.2
_cell_measurement_theta_min 2.6
_cell_volume 2132.2(3)
_computing_cell_refinement 'SAINT (Bruker, 2009)'
_computing_data_collection 'APEX2 (Bruker, 2009)'
_computing_data_reduction 'SAINT (Bruker, 2009)'
_computing_molecular_graphics 'X-SEED (Barbour, 2001)'
_computing_publication_material 'publCIF (Westrip, 2010)'
_computing_structure_refinement 'SHELXL97 (Sheldrick, 2008)'
_computing_structure_solution 'SHELXS97 (Sheldrick, 2008)'
_diffrn_ambient_temperature 100(2)
_diffrn_measured_fraction_theta_full 1.000
_diffrn_measured_fraction_theta_max 1.000
_diffrn_measurement_device_type 'Bruker SMART APEX'
_diffrn_measurement_method '\w scans'
_diffrn_radiation_monochromator graphite
_diffrn_radiation_source 'fine-focus sealed tube'
_diffrn_radiation_type MoK\a
_diffrn_radiation_wavelength 0.71073
_diffrn_reflns_av_R_equivalents 0.0396
_diffrn_reflns_av_sigmaI/netI 0.0369
_diffrn_reflns_limit_h_max 12
_diffrn_reflns_limit_h_min -12
_diffrn_reflns_limit_k_max 18
_diffrn_reflns_limit_k_min -18
_diffrn_reflns_limit_l_max 20
_diffrn_reflns_limit_l_min -19
_diffrn_reflns_number 19908
_diffrn_reflns_theta_full 27.49
_diffrn_reflns_theta_max 27.49
_diffrn_reflns_theta_min 1.97
_diffrn_standards_decay_% 0
_diffrn_standards_interval_count 0
_diffrn_standards_interval_time 0
_diffrn_standards_number 0
_exptl_absorpt_coefficient_mu 4.925
_exptl_absorpt_correction_T_max 0.3723
_exptl_absorpt_correction_T_min 0.2775
_exptl_absorpt_correction_type multi-scan
_exptl_absorpt_process_details '(SADABS; Sheldrick, 1996)'
_exptl_crystal_colour Yellow
_exptl_crystal_density_diffrn 1.793
_exptl_crystal_density_method 'not measured'
_exptl_crystal_description Prism
_exptl_crystal_F_000 1144
_exptl_crystal_size_max 0.35
_exptl_crystal_size_mid 0.30
_exptl_crystal_size_min 0.25
_refine_diff_density_max 0.486
_refine_diff_density_min -0.372
_refine_ls_extinction_method none
_refine_ls_goodness_of_fit_ref 1.028
_refine_ls_hydrogen_treatment constr
_refine_ls_matrix_type full
_refine_ls_number_parameters 267
_refine_ls_number_reflns 4889
_refine_ls_number_restraints 0
_refine_ls_restrained_S_all 1.028
_refine_ls_R_factor_all 0.0370
_refine_ls_R_factor_gt 0.0253
_refine_ls_shift/su_max 0.001
_refine_ls_shift/su_mean 0.001
_refine_ls_structure_factor_coef Fsqd
_refine_ls_weighting_details 'calc w=1/[\s^2^(Fo^2^)+(0.0224P)^2^+0.8543P] where P=(Fo^2^+2Fc^2^)/3'
_refine_ls_weighting_scheme calc
_refine_ls_wR_factor_gt 0.0534
_refine_ls_wR_factor_ref 0.0565
_reflns_number_gt 4044
_reflns_number_total 4889
_reflns_threshold_expression I>2\s(I)
_cod_data_source_file bt5354.cif
_cod_data_source_block I
_cod_original_sg_symbol_H-M 'P 21/n'
_cod_database_code 2227236
_cod_database_fobs_code 2227236

loop_
_symmetry_equiv_pos_as_xyz
'x, y, z'
'x+1/2, -y+1/2, z+1/2'
'-x, -y, -z'
'-x-1/2, y-1/2, -z-1/2'

loop_
_atom_site_type_symbol
_atom_site_label
_atom_site_fract_x
_atom_site_fract_y
_atom_site_fract_z
_atom_site_U_iso_or_equiv
_atom_site_adp_type
_atom_site_calc_flag
_atom_site_refinement_flags
_atom_site_occupancy
_atom_site_disorder_assembly
_atom_site_disorder_group
Br Br1 1.00294(2) 0.228905(17) 0.184698(15) 0.01708(6) Uani d . 1 . .
Br Br2 1.12097(3) 0.497149(17) 0.227454(16) 0.02018(7) Uani d . 1 . .
Zn Zn1 0.99449(3) 0.369708(19) 0.266658(17) 0.01403(7) Uani d . 1 . .
O O1 0.79813(16) 0.40171(12) 0.25997(10) 0.0166(4) Uani d . 1 . .
O O2 0.58392(16) 0.36051(12) 0.13590(10) 0.0155(3) Uani d . 1 . .
H H2 0.6590 0.3718 0.1741 0.023 Uiso calc R 1 . .
O O3 0.30839(18) 0.27619(14) 0.15184(11) 0.0255(4) Uani d . 1 . .
H H3 0.2240 0.2660 0.1482 0.038 Uiso calc R 1 . .
N N1 1.01652(19) 0.36488(13) 0.39831(12) 0.0120(4) Uani d . 1 . .
N N2 0.35285(19) 0.35026(13) 0.00209(12) 0.0129(4) Uani d . 1 . .
H H2N 0.3540 0.3348 0.0547 0.015 Uiso calc R 1 . .
C C1 0.8930(2) 0.38963(15) 0.41453(15) 0.0124(5) Uani d . 1 . .
C C2 0.7784(2) 0.40932(16) 0.33955(15) 0.0141(5) Uani d . 1 . .
C C3 0.6537(2) 0.43641(17) 0.35416(16) 0.0168(5) Uani d . 1 . .
H H3a 0.5762 0.4505 0.3058 0.020 Uiso calc R 1 . .
C C4 0.6399(3) 0.44345(17) 0.43988(16) 0.0181(5) Uani d . 1 . .
H H4 0.5525 0.4619 0.4480 0.022 Uiso calc R 1 . .
C C5 0.7483(3) 0.42455(17) 0.51175(16) 0.0185(5) Uani d . 1 . .
H H5 0.7362 0.4295 0.5689 0.022 Uiso calc R 1 . .
C C6 0.8786(2) 0.39750(16) 0.50003(15) 0.0143(5) Uani d . 1 . .
C C7 0.9995(3) 0.37848(16) 0.56932(15) 0.0169(5) Uani d . 1 . .
H H7 0.9952 0.3826 0.6283 0.020 Uiso calc R 1 . .
C C8 1.1213(3) 0.35443(16) 0.55191(15) 0.0157(5) Uani d . 1 . .
H H8 1.2016 0.3415 0.5987 0.019 Uiso calc R 1 . .
C C9 1.1288(2) 0.34858(15) 0.46464(15) 0.0140(5) Uani d . 1 . .
C C10 1.2609(2) 0.32358(17) 0.44237(16) 0.0177(5) Uani d . 1 . .
H H10A 1.2913 0.3781 0.4135 0.027 Uiso calc R 1 . .
H H10B 1.2447 0.2683 0.4030 0.027 Uiso calc R 1 . .
H H10C 1.3332 0.3079 0.4961 0.027 Uiso calc R 1 . .
C C11 0.4758(2) 0.37589(15) -0.01425(15) 0.0124(5) Uani d . 1 . .
C C12 0.5986(2) 0.38162(15) 0.05651(15) 0.0127(5) Uani d . 1 . .
C C13 0.7208(2) 0.40884(16) 0.03862(15) 0.0144(5) Uani d . 1 . .
H H13 0.8044 0.4129 0.0847 0.017 Uiso calc R 1 . .
C C14 0.7223(2) 0.43073(16) -0.04781(16) 0.0157(5) Uani d . 1 . .
H H14 0.8076 0.4494 -0.0588 0.019 Uiso calc R 1 . .
C C15 0.6052(2) 0.42585(16) -0.11591(15) 0.0157(5) Uani d . 1 . .
H H15 0.6090 0.4413 -0.1735 0.019 Uiso calc R 1 . .
C C16 0.4782(2) 0.39768(15) -0.10042(15) 0.0133(5) Uani d . 1 . .
C C17 0.3494(2) 0.39320(16) -0.16628(16) 0.0164(5) Uani d . 1 . .
H H17 0.3470 0.4067 -0.2253 0.020 Uiso calc R 1 . .
C C18 0.2294(3) 0.36989(16) -0.14609(16) 0.0178(5) Uani d . 1 . .
H H18 0.1438 0.3684 -0.1908 0.021 Uiso calc R 1 . .
C C19 0.2312(2) 0.34802(16) -0.05948(15) 0.0152(5) Uani d . 1 . .
C C20 0.1026(2) 0.32331(18) -0.03312(17) 0.0212(5) Uani d . 1 . .
H H20A 0.1008 0.3598 0.0192 0.032 Uiso calc R 1 . .
H H20B 0.1025 0.2548 -0.0204 0.032 Uiso calc R 1 . .
H H20C 0.0202 0.3392 -0.0809 0.032 Uiso calc R 1 . .
C C21 0.3867(3) 0.27543(19) 0.24135(16) 0.0218(5) Uani d . 1 . .
H H21A 0.4864 0.2742 0.2452 0.033 Uiso calc R 1 . .
H H21B 0.3623 0.2186 0.2701 0.033 Uiso calc R 1 . .
H H21C 0.3652 0.3329 0.2704 0.033 Uiso calc R 1 . .

loop_
_atom_site_aniso_label
_atom_site_aniso_U_11
_atom_site_aniso_U_22
_atom_site_aniso_U_33
_atom_site_aniso_U_12
_atom_site_aniso_U_13
_atom_site_aniso_U_23
Br1 0.01686(12) 0.02067(12) 0.01393(12) -0.00406(9) 0.00458(9) -0.00180(9)
Br2 0.02141(13) 0.02021(12) 0.02170(14) -0.00056(10) 0.01060(11) 0.00474(10)
Zn1 0.01209(14) 0.02082(14) 0.00922(14) -0.00032(11) 0.00298(10) 0.00126(11)
O1 0.0102(8) 0.0304(9) 0.0080(8) 0.0014(7) 0.0003(6) 0.0007(7)
O2 0.0124(8) 0.0244(9) 0.0078(8) -0.0009(7) -0.0005(6) 0.0012(7)
O3 0.0159(9) 0.0454(12) 0.0159(9) -0.0032(9) 0.0056(7) 0.0036(8)
N1 0.0126(9) 0.0126(9) 0.0103(9) -0.0021(8) 0.0024(8) 0.0006(7)
N2 0.0143(10) 0.0131(9) 0.0103(10) 0.0007(8) 0.0019(8) 0.0002(7)
C1 0.0154(12) 0.0108(10) 0.0119(11) -0.0042(9) 0.0051(9) -0.0005(8)
C2 0.0157(12) 0.0144(11) 0.0119(12) -0.0035(9) 0.0032(9) 0.0000(9)
C3 0.0130(11) 0.0203(12) 0.0154(12) -0.0033(9) 0.0011(10) 0.0006(9)
C4 0.0150(12) 0.0197(12) 0.0217(13) -0.0031(10) 0.0084(10) -0.0042(10)
C5 0.0270(14) 0.0165(12) 0.0152(12) -0.0053(10) 0.0113(11) -0.0031(10)
C6 0.0189(12) 0.0124(11) 0.0116(11) -0.0042(9) 0.0043(10) 0.0006(9)
C7 0.0262(13) 0.0152(12) 0.0090(12) -0.0049(10) 0.0045(10) -0.0006(9)
C8 0.0197(12) 0.0131(11) 0.0120(12) -0.0016(9) 0.0003(10) 0.0007(9)
C9 0.0177(12) 0.0097(11) 0.0144(12) -0.0032(9) 0.0039(10) 0.0010(9)
C10 0.0158(12) 0.0202(12) 0.0153(13) 0.0008(10) 0.0013(10) 0.0005(10)
C11 0.0160(12) 0.0095(10) 0.0118(11) 0.0033(9) 0.0041(9) -0.0007(8)
C12 0.0153(11) 0.0120(11) 0.0100(11) 0.0022(9) 0.0018(9) -0.0016(8)
C13 0.0114(11) 0.0165(11) 0.0140(12) 0.0022(9) 0.0012(9) -0.0018(9)
C14 0.0142(12) 0.0155(11) 0.0199(13) 0.0023(9) 0.0090(10) -0.0004(9)
C15 0.0212(13) 0.0161(11) 0.0112(12) 0.0023(10) 0.0065(10) -0.0001(9)
C16 0.0168(12) 0.0108(10) 0.0115(11) 0.0049(9) 0.0021(9) -0.0008(9)
C17 0.0217(13) 0.0139(11) 0.0134(12) 0.0052(9) 0.0042(10) -0.0012(9)
C18 0.0175(12) 0.0186(12) 0.0144(12) 0.0021(10) -0.0009(10) -0.0022(9)
C19 0.0152(12) 0.0114(11) 0.0175(13) 0.0007(9) 0.0017(10) -0.0005(9)
C20 0.0145(12) 0.0254(13) 0.0220(14) -0.0006(10) 0.0023(11) 0.0035(11)
C21 0.0207(13) 0.0275(14) 0.0160(13) -0.0011(11) 0.0032(10) 0.0022(10)

loop_
_atom_type_symbol
_atom_type_description
_atom_type_scat_dispersion_real
_atom_type_scat_dispersion_imag
_atom_type_scat_source
C C 0.0033 0.0016 'International Tables Vol C Tables 4.2.6.8 and 6.1.1.4'
H H 0.0000 0.0000 'International Tables Vol C Tables 4.2.6.8 and 6.1.1.4'
N N 0.0061 0.0033 'International Tables Vol C Tables 4.2.6.8 and 6.1.1.4'
O O 0.0106 0.0060 'International Tables Vol C Tables 4.2.6.8 and 6.1.1.4'
Zn Zn 0.2839 1.4301 'International Tables Vol C Tables 4.2.6.8 and 6.1.1.4'
Br Br -0.2901 2.4595 'International Tables Vol C Tables 4.2.6.8 and 6.1.1.4'

loop_
_geom_angle_atom_site_label_1
_geom_angle_atom_site_label_2
_geom_angle_atom_site_label_3
_geom_angle_site_symmetry_1
_geom_angle_site_symmetry_3
_geom_angle
_geom_angle_publ_flag
O1 Zn1 N1 . . 83.77(7) ?
O1 Zn1 Br2 . . 113.91(5) ?
N1 Zn1 Br2 . . 112.22(5) ?
O1 Zn1 Br1 . . 109.87(5) ?
N1 Zn1 Br1 . . 121.55(5) ?
Br2 Zn1 Br1 . . 112.362(14) ?
C2 O1 Zn1 . . 111.41(13) ?
C12 O2 H2 . . 109.5 ?
C21 O3 H3 . . 109.5 ?
C9 N1 C1 . . 119.98(19) ?
C9 N1 Zn1 . . 130.41(16) ?
C1 N1 Zn1 . . 109.43(14) ?
C19 N2 C11 . . 123.3(2) ?
C19 N2 H2N . . 118.3 ?
C11 N2 H2N . . 118.3 ?
N1 C1 C6 . . 122.3(2) ?
N1 C1 C2 . . 116.5(2) ?
C6 C1 C2 . . 121.2(2) ?
O1 C2 C3 . . 123.6(2) ?
O1 C2 C1 . . 118.8(2) ?
C3 C2 C1 . . 117.6(2) ?
C2 C3 C4 . . 120.8(2) ?
C2 C3 H3a . . 119.6 ?
C4 C3 H3a . . 119.6 ?
C5 C4 C3 . . 122.0(2) ?
C5 C4 H4 . . 119.0 ?
C3 C4 H4 . . 119.0 ?
C4 C5 C6 . . 119.2(2) ?
C4 C5 H5 . . 120.4 ?
C6 C5 H5 . . 120.4 ?
C1 C6 C5 . . 119.1(2) ?
C1 C6 C7 . . 116.5(2) ?
C5 C6 C7 . . 124.4(2) ?
C8 C7 C6 . . 120.4(2) ?
C8 C7 H7 . . 119.8 ?
C6 C7 H7 . . 119.8 ?
C7 C8 C9 . . 120.3(2) ?
C7 C8 H8 . . 119.9 ?
C9 C8 H8 . . 119.9 ?
N1 C9 C8 . . 120.6(2) ?
N1 C9 C10 . . 117.2(2) ?
C8 C9 C10 . . 122.1(2) ?
C9 C10 H10A . . 109.5 ?
C9 C10 H10B . . 109.5 ?
H10A C10 H10B . . 109.5 ?
C9 C10 H10C . . 109.5 ?
H10A C10 H10C . . 109.5 ?
H10B C10 H10C . . 109.5 ?
N2 C11 C16 . . 119.6(2) ?
N2 C11 C12 . . 119.2(2) ?
C16 C11 C12 . . 121.1(2) ?
O2 C12 C13 . . 125.7(2) ?
O2 C12 C11 . . 116.1(2) ?
C13 C12 C11 . . 118.2(2) ?
C12 C13 C14 . . 120.4(2) ?
C12 C13 H13 . . 119.8 ?
C14 C13 H13 . . 119.8 ?
C15 C14 C13 . . 121.9(2) ?
C15 C14 H14 . . 119.0 ?
C13 C14 H14 . . 119.0 ?
C14 C15 C16 . . 119.5(2) ?
C14 C15 H15 . . 120.3 ?
C16 C15 H15 . . 120.3 ?
C11 C16 C15 . . 118.9(2) ?
C11 C16 C17 . . 117.1(2) ?
C15 C16 C17 . . 124.0(2) ?
C18 C17 C16 . . 120.9(2) ?
C18 C17 H17 . . 119.5 ?
C16 C17 H17 . . 119.5 ?
C17 C18 C19 . . 120.4(2) ?
C17 C18 H18 . . 119.8 ?
C19 C18 H18 . . 119.8 ?
N2 C19 C18 . . 118.6(2) ?
N2 C19 C20 . . 118.6(2) ?
C18 C19 C20 . . 122.8(2) ?
C19 C20 H20A . . 109.5 ?
C19 C20 H20B . . 109.5 ?
H20A C20 H20B . . 109.5 ?
C19 C20 H20C . . 109.5 ?
H20A C20 H20C . . 109.5 ?
H20B C20 H20C . . 109.5 ?
O3 C21 H21A . . 109.5 ?
O3 C21 H21B . . 109.5 ?
H21A C21 H21B . . 109.5 ?
O3 C21 H21C . . 109.5 ?
H21A C21 H21C . . 109.5 ?
H21B C21 H21C . . 109.5 ?

loop_
_geom_bond_atom_site_label_1
_geom_bond_atom_site_label_2
_geom_bond_site_symmetry_2
_geom_bond_distance
_geom_bond_publ_flag
Br1 Zn1 . 2.3758(4) ?
Br2 Zn1 . 2.3637(4) ?
Zn1 O1 . 1.9828(16) ?
Zn1 N1 . 2.0431(19) ?
O1 C2 . 1.335(3) ?
O2 C12 . 1.341(3) ?
O2 H2 . 0.8400 ?
O3 C21 . 1.423(3) ?
O3 H3 . 0.8400 ?
N1 C9 . 1.331(3) ?
N1 C1 . 1.370(3) ?
N2 C19 . 1.335(3) ?
N2 C11 . 1.368(3) ?
N2 H2N . 0.8600 ?
C1 C6 . 1.408(3) ?
C1 C2 . 1.434(3) ?
C2 C3 . 1.379(3) ?
C3 C4 . 1.409(3) ?
C3 H3a . 0.9500 ?
C4 C5 . 1.367(3) ?
C4 H4 . 0.9500 ?
C5 C6 . 1.414(3) ?
C5 H5 . 0.9500 ?
C6 C7 . 1.418(3) ?
C7 C8 . 1.359(3) ?
C7 H7 . 0.9500 ?
C8 C9 . 1.411(3) ?
C8 H8 . 0.9500 ?
C9 C10 . 1.496(3) ?
C10 H10A . 0.9800 ?
C10 H10B . 0.9800 ?
C10 H10C . 0.9800 ?
C11 C16 . 1.409(3) ?
C11 C12 . 1.421(3) ?
C12 C13 . 1.378(3) ?
C13 C14 . 1.411(3) ?
C13 H13 . 0.9500 ?
C14 C15 . 1.359(3) ?
C14 H14 . 0.9500 ?
C15 C16 . 1.411(3) ?
C15 H15 . 0.9500 ?
C16 C17 . 1.419(3) ?
C17 C18 . 1.360(3) ?
C17 H17 . 0.9500 ?
C18 C19 . 1.404(3) ?
C18 H18 . 0.9500 ?
C19 C20 . 1.494(3) ?
C20 H20A . 0.9800 ?
C20 H20B . 0.9800 ?
C20 H20C . 0.9800 ?
C21 H21A . 0.9800 ?
C21 H21B . 0.9800 ?
C21 H21C . 0.9800 ?

loop_
_geom_hbond_atom_site_label_D
_geom_hbond_atom_site_label_H
_geom_hbond_atom_site_label_A
_geom_hbond_site_symmetry_A
_geom_hbond_distance_DH
_geom_hbond_distance_HA
_geom_hbond_distance_DA
_geom_hbond_angle_DHA
_geom_hbond_publ_flag
O2 H2 O1 . 0.84 1.71 2.546(2) 172 yes
O3 H3 Br1 1_455 0.84 2.48 3.2941(17) 163 yes
N2 H2n O3 . 0.86 1.91 2.739(3) 162 yes

loop_
_geom_torsion_atom_site_label_1
_geom_torsion_atom_site_label_2
_geom_torsion_atom_site_label_3
_geom_torsion_atom_site_label_4
_geom_torsion_site_symmetry_1
_geom_torsion_site_symmetry_2
_geom_torsion_site_symmetry_3
_geom_torsion_site_symmetry_4
_geom_torsion
_geom_torsion_publ_flag
N1 Zn1 O1 C2 . . . . 3.23(14) ?
Br2 Zn1 O1 C2 . . . . -108.35(14) ?
Br1 Zn1 O1 C2 . . . . 124.58(13) ?
O1 Zn1 N1 C9 . . . . -178.0(2) ?
Br2 Zn1 N1 C9 . . . . -64.7(2) ?
Br1 Zn1 N1 C9 . . . . 72.5(2) ?
O1 Zn1 N1 C1 . . . . -2.90(14) ?
Br2 Zn1 N1 C1 . . . . 110.42(13) ?
Br1 Zn1 N1 C1 . . . . -112.43(13) ?
C9 N1 C1 C6 . . . . -0.9(3) ?
Zn1 N1 C1 C6 . . . . -176.60(17) ?
C9 N1 C1 C2 . . . . 177.82(19) ?
Zn1 N1 C1 C2 . . . . 2.1(2) ?
Zn1 O1 C2 C3 . . . . 176.09(18) ?
Zn1 O1 C2 C1 . . . . -3.1(2) ?
N1 C1 C2 O1 . . . . 0.6(3) ?
C6 C1 C2 O1 . . . . 179.3(2) ?
N1 C1 C2 C3 . . . . -178.6(2) ?
C6 C1 C2 C3 . . . . 0.1(3) ?
O1 C2 C3 C4 . . . . -179.7(2) ?
C1 C2 C3 C4 . . . . -0.6(3) ?
C2 C3 C4 C5 . . . . 0.4(4) ?
C3 C4 C5 C6 . . . . 0.3(4) ?
N1 C1 C6 C5 . . . . 179.2(2) ?
C2 C1 C6 C5 . . . . 0.6(3) ?
N1 C1 C6 C7 . . . . 0.1(3) ?
C2 C1 C6 C7 . . . . -178.6(2) ?
C4 C5 C6 C1 . . . . -0.7(3) ?
C4 C5 C6 C7 . . . . 178.4(2) ?
C1 C6 C7 C8 . . . . 0.2(3) ?
C5 C6 C7 C8 . . . . -178.9(2) ?
C6 C7 C8 C9 . . . . 0.3(3) ?
C1 N1 C9 C8 . . . . 1.4(3) ?
Zn1 N1 C9 C8 . . . . 176.10(15) ?
C1 N1 C9 C10 . . . . -178.93(19) ?
Zn1 N1 C9 C10 . . . . -4.3(3) ?
C7 C8 C9 N1 . . . . -1.1(3) ?
C7 C8 C9 C10 . . . . 179.2(2) ?
C19 N2 C11 C16 . . . . -2.7(3) ?
C19 N2 C11 C12 . . . . 176.3(2) ?
N2 C11 C12 O2 . . . . 0.2(3) ?
C16 C11 C12 O2 . . . . 179.15(19) ?
N2 C11 C12 C13 . . . . -179.13(19) ?
C16 C11 C12 C13 . . . . -0.2(3) ?
O2 C12 C13 C14 . . . . -179.0(2) ?
C11 C12 C13 C14 . . . . 0.3(3) ?
C12 C13 C14 C15 . . . . -0.1(3) ?
C13 C14 C15 C16 . . . . -0.3(3) ?
N2 C11 C16 C15 . . . . 178.7(2) ?
C12 C11 C16 C15 . . . . -0.2(3) ?
N2 C11 C16 C17 . . . . 1.1(3) ?
C12 C11 C16 C17 . . . . -177.8(2) ?
C14 C15 C16 C11 . . . . 0.4(3) ?
C14 C15 C16 C17 . . . . 177.9(2) ?
C11 C16 C17 C18 . . . . 0.8(3) ?
C15 C16 C17 C18 . . . . -176.8(2) ?
C16 C17 C18 C19 . . . . -1.2(3) ?
C11 N2 C19 C18 . . . . 2.2(3) ?
C11 N2 C19 C20 . . . . -177.2(2) ?
C17 C18 C19 N2 . . . . -0.3(3) ?
C17 C18 C19 C20 . . . . 179.1(2) ?
